data_1554602
loop_
_publ_author_name
'Zegke, Markus'
'Zhang, Xiaobin'
'Pidchenko, Ivan'
'Hlina, Johann A.'
'Lord, Rianne M.'
'Purkis, Jamie'
'Nichol, Gary S.'
'Magnani, Nicola'
'Schreckenbach, Georg'
'Vitova, Tonya'
'Love, Jason B.'
'Arnold, Polly L.'

_publ_section_title
;
 Differential uranyl(v) oxo-group bonding between the uranium and metal
 cations from groups 1, 2, 4, and 12; a high energy resolution X-ray
 absorption, computational, and synthetic study
;
_journal_issue 42
_journal_name_full 'Chemical Science'
_journal_page_first 9740
_journal_paper_doi 10.1039/C8SC05717F
_journal_volume 10
_journal_year 2019
_chemical_formula_moiety 'C62 H62 N12 O2 Rb U, 3(C5 H5 N)'
_chemical_formula_sum 'C77 H77 N15 O2 Rb U'
_chemical_formula_weight 1568.03
_space_group_crystal_system orthorhombic
_space_group_IT_number 19
_space_group_name_Hall 'P 2ac 2ab'
_space_group_name_H-M_alt 'P 21 21 21'
_atom_sites_solution_hydrogens geom
_atom_sites_solution_primary direct
_audit_creation_date 2015-02-07
_audit_creation_method
;
Olex2 1.2
(compiled 2014.09.19 svn.r3010 for OlexSys, GUI svn.r4874)
;
_audit_update_record
;
2018-12-07 deposited with the CCDC.	2019-08-27 downloaded from the CCDC.
;
_cell_angle_alpha 90
_cell_angle_beta 90
_cell_angle_gamma 90
_cell_formula_units_Z 4
_cell_length_a 13.6821(2)
_cell_length_b 21.8875(3)
_cell_length_c 24.2440(3)
_cell_measurement_reflns_used 80366
_cell_measurement_temperature 170(2)
_cell_measurement_theta_max 32.5830
_cell_measurement_theta_min 3.4820
_cell_volume 7260.28(17)
_computing_cell_refinement
;
CrysAlisPro, Agilent Technologies,
Version 1.171.37.34 (release 22-05-2014 CrysAlis171 .NET)
(compiled May 22 2014,16:03:01)
;
_computing_data_collection
;
CrysAlisPro, Agilent Technologies,
Version 1.171.37.34 (release 22-05-2014 CrysAlis171 .NET)
(compiled May 22 2014,16:03:01)
;
_computing_data_reduction
;
CrysAlisPro, Agilent Technologies,
Version 1.171.37.34 (release 22-05-2014 CrysAlis171 .NET)
(compiled May 22 2014,16:03:01)
;
_computing_molecular_graphics 'Olex2 (Dolomanov et al., 2009)'
_computing_publication_material 'Olex2 (Dolomanov et al., 2009)'
_computing_structure_refinement 'ShelXL (Sheldrick, 2008)'
_computing_structure_solution 'ShelXS-1997 (Sheldrick, 2008)'
_diffrn_ambient_temperature 170.15
_diffrn_detector 'CCD plate'
_diffrn_detector_area_resol_mean 16.1042
_diffrn_detector_type Eos
_diffrn_measured_fraction_theta_full 0.997
_diffrn_measured_fraction_theta_max 0.998
_diffrn_measurement_details
;
#__ type_ start__ end____ width___ exp.time_
  1 omega  -99.00  -13.00   0.5000   10.0000
omega____ theta____ kappa____ phi______ frames
    -      -25.6393  151.0000 -114.8201 172

#__ type_ start__ end____ width___ exp.time_
  2 omega  -40.00   49.00   0.5000   10.0000
omega____ theta____ kappa____ phi______ frames
    -       28.4518  -57.0000 -150.0000 178

#__ type_ start__ end____ width___ exp.time_
  3 omega  -25.00   70.00   0.5000   10.0000
omega____ theta____ kappa____ phi______ frames
    -       28.4518  -99.0000  150.0000 190

#__ type_ start__ end____ width___ exp.time_
  4 omega    7.00   97.00   0.5000   10.0000
omega____ theta____ kappa____ phi______ frames
    -       28.4518   57.0000   90.0000 180

#__ type_ start__ end____ width___ exp.time_
  5 omega  -45.00   73.00   0.5000   10.0000
omega____ theta____ kappa____ phi______ frames
    -       28.4518  -19.0000  -90.0000 236

#__ type_ start__ end____ width___ exp.time_
  6 omega  -96.00    4.00   0.5000   10.0000
omega____ theta____ kappa____ phi______ frames
    -      -25.6393  -77.0000  -30.0000 200

#__ type_ start__ end____ width___ exp.time_
  7 omega  -46.00   43.00   0.5000   10.0000
omega____ theta____ kappa____ phi______ frames
    -      -25.6393   57.0000   60.0000 178

#__ type_ start__ end____ width___ exp.time_
  8 omega -102.00  -34.00   0.5000   10.0000
omega____ theta____ kappa____ phi______ frames
    -      -25.6393 -179.0000  -60.0000 136

#__ type_ start__ end____ width___ exp.time_
  9 omega   -2.00   99.00   0.5000   10.0000
omega____ theta____ kappa____ phi______ frames
    -       28.4518   77.0000 -180.0000 202

#__ type_ start__ end____ width___ exp.time_
 10 omega   -2.00   99.00   0.5000   10.0000
omega____ theta____ kappa____ phi______ frames
    -       28.4518   77.0000   90.0000 202

#__ type_ start__ end____ width___ exp.time_
 11 omega   34.00  105.00   0.5000   10.0000
omega____ theta____ kappa____ phi______ frames
    -       28.4518  179.0000  -90.0000 142

#__ type_ start__ end____ width___ exp.time_
 12 omega    7.00   97.00   0.5000   10.0000
omega____ theta____ kappa____ phi______ frames
    -       28.4518   57.0000    0.0000 180

#__ type_ start__ end____ width___ exp.time_
 13 omega   -2.00   99.00   0.5000   10.0000
omega____ theta____ kappa____ phi______ frames
    -       28.4518   77.0000  -90.0000 202

#__ type_ start__ end____ width___ exp.time_
 14 omega  -25.00   70.00   0.5000   10.0000
omega____ theta____ kappa____ phi______ frames
    -       28.4518  -99.0000   30.0000 190

#__ type_ start__ end____ width___ exp.time_
 15 omega  -42.00   59.00   0.5000   10.0000
omega____ theta____ kappa____ phi______ frames
    -       28.4518  -77.0000 -150.0000 202

#__ type_ start__ end____ width___ exp.time_
 16 omega    3.00  101.00   0.5000   10.0000
omega____ theta____ kappa____ phi______ frames
    -       28.4518   37.0000 -150.0000 196
;
_diffrn_measurement_device 'four-circle diffractometer'
_diffrn_measurement_device_type 'Xcalibur, Eos'
_diffrn_measurement_method '\w scans'
_diffrn_orient_matrix_UB_11 0.0107609000
_diffrn_orient_matrix_UB_12 0.0104059000
_diffrn_orient_matrix_UB_13 -0.0270435000
_diffrn_orient_matrix_UB_21 -0.0439954000
_diffrn_orient_matrix_UB_22 0.0171085000
_diffrn_orient_matrix_UB_23 -0.0002119000
_diffrn_orient_matrix_UB_31 0.0251670000
_diffrn_orient_matrix_UB_32 0.0254952000
_diffrn_orient_matrix_UB_33 0.0111724000
_diffrn_radiation_monochromator graphite
_diffrn_radiation_probe x-ray
_diffrn_radiation_type MoK\a
_diffrn_radiation_wavelength 0.71073
_diffrn_reflns_av_R_equivalents 0.0764
_diffrn_reflns_av_unetI/netI 0.0278
_diffrn_reflns_Laue_measured_fraction_full 0.997
_diffrn_reflns_Laue_measured_fraction_max 0.998
_diffrn_reflns_limit_h_max 17
_diffrn_reflns_limit_h_min -17
_diffrn_reflns_limit_k_max 28
_diffrn_reflns_limit_k_min -28
_diffrn_reflns_limit_l_max 31
_diffrn_reflns_limit_l_min -31
_diffrn_reflns_number 216174
_diffrn_reflns_point_group_measured_fraction_full 0.998
_diffrn_reflns_point_group_measured_fraction_max 0.999
_diffrn_reflns_theta_full 25.242
_diffrn_reflns_theta_max 27.485
_diffrn_reflns_theta_min 3.072
_diffrn_source 'Enhance (Mo) X-ray Source'
_exptl_absorpt_coefficient_mu 2.958
_exptl_absorpt_correction_T_max 0.681
_exptl_absorpt_correction_T_min 0.425
_exptl_absorpt_correction_type analytical
_exptl_absorpt_process_details
;
CrysAlisPro, Agilent Technologies,
Version 1.171.37.34 (release 22-05-2014 CrysAlis171 .NET)
(compiled May 22 2014,16:03:01)
Analytical numeric absorption correction using a multifaceted crystal
			model based on expressions derived by R.C. Clark & J.S. Reid.
(Clark, R. C. & Reid, J. S. (1995). Acta Cryst. A51, 887-897)
Empirical absorption correction using spherical harmonics,
 implemented in SCALE3 ABSPACK scaling algorithm.
;
_exptl_crystal_colour 'dark red'
_exptl_crystal_colour_lustre clear
_exptl_crystal_colour_modifier dark
_exptl_crystal_colour_primary red
_exptl_crystal_density_diffrn 1.435
_exptl_crystal_description prism
_exptl_crystal_F_000 3156
_exptl_crystal_recrystallization_method 'from conc. pyridine-d5 solution'
_exptl_crystal_size_max 1.2579
_exptl_crystal_size_mid 0.8559
_exptl_crystal_size_min 0.5198
_refine_diff_density_max 1.243
_refine_diff_density_min -0.857
_refine_diff_density_rms 0.073
_refine_ls_abs_structure_details
;
 Flack x determined using 6849 quotients [(I+)-(I-)]/[(I+)+(I-)]
 (Parsons, Flack and Wagner, Acta Cryst. B69 (2013) 249-259).
;
_refine_ls_abs_structure_Flack 0.0820(16)
_refine_ls_extinction_method none
_refine_ls_goodness_of_fit_ref 1.051
_refine_ls_hydrogen_treatment constr
_refine_ls_matrix_type full
_refine_ls_number_parameters 873
_refine_ls_number_reflns 16642
_refine_ls_number_restraints 0
_refine_ls_restrained_S_all 1.051
_refine_ls_R_factor_all 0.0281
_refine_ls_R_factor_gt 0.0247
_refine_ls_shift/su_max 0.001
_refine_ls_shift/su_mean 0.000
_refine_ls_structure_factor_coef Fsqd
_refine_ls_weighting_details 'w=1/[\s^2^(Fo^2^)+(0.0206P)^2^+6.1773P] where P=(Fo^2^+2Fc^2^)/3'
_refine_ls_weighting_scheme calc
_refine_ls_wR_factor_gt 0.0527
_refine_ls_wR_factor_ref 0.0538
_reflns_Friedel_coverage 0.836
_reflns_Friedel_fraction_full 0.999
_reflns_Friedel_fraction_max 0.999
_reflns_number_gt 15775
_reflns_number_total 16642
_reflns_threshold_expression 'I > 2\s(I)'
_cod_data_source_file c8sc05717f2.cif
_cod_data_source_block p15015ref
_cod_original_cell_volume 7260.27(18)
_cod_database_code 1554602
_chemical_oxdiff_formula 'C64 H64 N12 O2 Rb1 U1'
_shelx_space_group_comment
;
The symmetry employed for this shelxl refinement is uniquely defined
by the following loop, which should always be used as a source of
symmetry information in preference to the above space-group names.
They are only intended as comments.
;
_reflns_odcompleteness_completeness 99.74
_reflns_odcompleteness_iscentric 1
_reflns_odcompleteness_theta 27.42
_olex2_refinement_description
;
1. Fixed Uiso
 At 1.2 times of:
  All C(H) groups, All N(H) groups
 At 1.5 times of:
  All C(H,H,H) groups
2.a Aromatic/amide H refined with riding coordinates:
 C24(H24), C36(H36), C38(H38), C39(H39), C48(H48), C49(H49), C50(H50),
 C51(H51), C52(H52), C53(H53), C54(H54), C55(H55), C56(H56), C57(H57), C58(H58),
  C59(H59), C60(H60), C61(H61), C62(H62), C63(H63), C67(H), C78(HA), N4(H4),
 C69(HB), C2(H2), C3(H3), C5(H5), C7(H7), C12(H12), C15(H15), C17(H17),
 C18(H18), C25(H25), C27(H27), C29(H29), C34(H34), C44(H44), C45(H45), C46(H46),
  C47(H47), C64(HC), C65(HD), C66(HE), C68(HF), C70(HG), C71(HH), C72(HI),
 C73(HJ), N5(H5A), C74(HK), C75(HL), C76(HM), C77(HN)
2.b Idealised Me refined as rotating group:
 C11(H11A,H11B,H11C), C21(H21A,H21B,H21C), C9(H9A,H9B,H9C), C22(H22A,H22B,
 H22C), C31(H31A,H31B,H31C), C33(H33A,H33B,H33C), C42(H42A,H42B,H42C), C43(H43A,
 H43B,H43C)
;
_shelx_shelxl_version_number 2014/7
_olex2_date_sample_data_collection 2015-02-05
_olex2_date_sample_submission 2015-02-05
_olex2_exptl_crystal_mounting_method 'glass fibre'
_olex2_submission_original_sample_id RML119
_olex2_submission_special_instructions 'No special instructions were received'

loop_
_space_group_symop_operation_xyz
'x, y, z'
'-x+1/2, -y, z+1/2'
'-x, y+1/2, -z+1/2'
'x+1/2, -y+1/2, -z'

loop_
_atom_site_label
_atom_site_type_symbol
_atom_site_fract_x
_atom_site_fract_y
_atom_site_fract_z
_atom_site_U_iso_or_equiv
_atom_site_adp_type
_atom_site_occupancy
_atom_site_site_symmetry_order
_atom_site_calc_flag
_atom_site_refinement_flags_posn
C11 C -0.1521(5) -1.1300(2) -0.2057(2) 0.0466(15) Uani 1 1 d .
H11A H -0.0807 -1.1323 -0.2073 0.070 Uiso 1 1 calc GR
H11B H -0.1771 -1.1135 -0.2406 0.070 Uiso 1 1 calc GR
H11C H -0.1790 -1.1710 -0.1997 0.070 Uiso 1 1 calc GR
C21 C -0.5171(4) -1.1958(2) 0.20637(17) 0.0365(11) Uani 1 1 d .
H21A H -0.4599 -1.1876 0.2296 0.055 Uiso 1 1 calc GR
H21B H -0.5185 -1.2391 0.1964 0.055 Uiso 1 1 calc GR
H21C H -0.5767 -1.1853 0.2267 0.055 Uiso 1 1 calc GR
C23 C -0.6019(3) -1.1673(2) 0.11903(17) 0.0226(9) Uani 1 1 d .
C24 C -0.6766(4) -1.2090(2) 0.12457(19) 0.0298(11) Uani 1 1 d .
H24 H -0.6835 -1.2379 0.1536 0.036 Uiso 1 1 calc R
C26 C -0.7041(3) -1.1552(2) 0.04777(18) 0.0239(9) Uani 1 1 d .
C36 C -0.7024(3) -0.9086(2) -0.02775(18) 0.0227(9) Uani 1 1 d .
H36 H -0.7585 -0.8947 -0.0471 0.027 Uiso 1 1 calc R
C38 C -0.6955(3) -0.8164(2) 0.0359(2) 0.0285(10) Uani 1 1 d .
H38 H -0.7504 -0.7936 0.0237 0.034 Uiso 1 1 calc R
C39 C -0.6325(4) -0.8018(2) 0.0792(2) 0.0279(10) Uani 1 1 d .
H39 H -0.6360 -0.7667 0.1021 0.033 Uiso 1 1 calc R
C48 C -0.4993(3) -1.1108(2) -0.0794(2) 0.0303(11) Uani 1 1 d .
H48 H -0.4980 -1.1249 -0.0424 0.036 Uiso 1 1 calc R
C49 C -0.4889(5) -0.6481(3) 0.0603(3) 0.0565(16) Uani 1 1 d .
H49 H -0.5073 -0.6822 0.0822 0.068 Uiso 1 1 calc R
C50 C -0.4728(5) -0.5947(4) 0.0865(3) 0.0643(18) Uani 1 1 d .
H50 H -0.4784 -0.5919 0.1254 0.077 Uiso 1 1 calc R
C51 C -0.4488(4) -0.5454(3) 0.0562(4) 0.069(2) Uani 1 1 d .
H51 H -0.4371 -0.5070 0.0734 0.083 Uiso 1 1 calc R
C52 C -0.4415(4) -0.5513(3) 0.0012(4) 0.070(2) Uani 1 1 d .
H52 H -0.4254 -0.5172 -0.0213 0.083 Uiso 1 1 calc R
C53 C -0.4578(5) -0.6076(3) -0.0219(3) 0.0613(18) Uani 1 1 d .
H53 H -0.4522 -0.6115 -0.0608 0.074 Uiso 1 1 calc R
C54 C -0.3379(5) -0.7301(3) -0.1597(3) 0.0591(18) Uani 1 1 d .
H54 H -0.3596 -0.6912 -0.1472 0.071 Uiso 1 1 calc R
C55 C -0.3032(7) -0.7351(4) -0.2125(4) 0.085(3) Uani 1 1 d .
H55 H -0.3024 -0.7009 -0.2366 0.102 Uiso 1 1 calc R
C56 C -0.2698(7) -0.7911(5) -0.2296(3) 0.096(3) Uani 1 1 d .
H56 H -0.2435 -0.7961 -0.2656 0.115 Uiso 1 1 calc R
C57 C -0.2747(7) -0.8396(4) -0.1942(3) 0.089(3) Uani 1 1 d .
H57 H -0.2534 -0.8791 -0.2053 0.106 Uiso 1 1 calc R
C58 C -0.3111(5) -0.8299(3) -0.1427(3) 0.0555(16) Uani 1 1 d .
H58 H -0.3138 -0.8634 -0.1179 0.067 Uiso 1 1 calc R
C59 C -0.6159(7) -0.7336(6) -0.1774(5) 0.120(4) Uani 1 1 d .
H59 H -0.6266 -0.6943 -0.1620 0.144 Uiso 1 1 calc R
C60 C -0.6318(10) -0.7415(8) -0.2325(6) 0.149(7) Uani 1 1 d .
H60 H -0.6533 -0.7084 -0.2549 0.179 Uiso 1 1 calc R
C61 C -0.6167(12) -0.7964(9) -0.2540(6) 0.165(7) Uani 1 1 d .
H61 H -0.6274 -0.8030 -0.2923 0.198 Uiso 1 1 calc R
C62 C -0.5857(9) -0.8437(6) -0.2215(4) 0.124(4) Uani 1 1 d .
H62 H -0.5747 -0.8833 -0.2363 0.149 Uiso 1 1 calc R
C63 C -0.5714(6) -0.8316(4) -0.1672(4) 0.079(2) Uani 1 1 d .
H63 H -0.5492 -0.8641 -0.1443 0.095 Uiso 1 1 calc R
C67 C -0.1602(6) -1.0691(3) 0.1941(3) 0.0636(19) Uani 1 1 d .
H H -0.1395 -1.1063 0.2105 0.076 Uiso 1 1 calc R
C78 C -0.4105(5) -0.5299(4) -0.1676(3) 0.079(2) Uani 1 1 d .
HA H -0.4711 -0.5390 -0.1848 0.095 Uiso 1 1 calc R
N1 N -0.3697(3) -0.90007(16) 0.04870(15) 0.0212(7) Uani 1 1 d .
N3 N -0.3022(3) -1.09964(16) -0.02022(14) 0.0225(8) Uani 1 1 d .
N4 N -0.3944(3) -1.14519(16) 0.07425(14) 0.0204(7) Uani 1 1 d .
H4 H -0.4227 -1.1119 0.0616 0.024 Uiso 1 1 calc R
N7 N -0.6650(2) -0.96098(17) -0.04021(13) 0.0207(7) Uani 1 1 d .
N8 N -0.5799(3) -0.89113(15) 0.04248(14) 0.0196(7) Uani 1 1 d .
N9 N -0.4886(3) -1.05049(16) -0.08862(14) 0.0252(8) Uani 1 1 d .
N10 N -0.4810(4) -0.65647(19) 0.0069(2) 0.0548(12) Uani 1 1 d .
N11 N -0.3426(4) -0.7766(2) -0.1254(2) 0.0476(12) Uani 1 1 d .
N12 N -0.5859(5) -0.7786(4) -0.1442(3) 0.081(2) Uani 1 1 d .
C69 C -0.5066(4) -1.2807(3) 0.0091(3) 0.0528(15) Uani 1 1 d .
HB H -0.4970 -1.2406 0.0232 0.063 Uiso 1 1 calc R
N15 N -0.3489(5) -0.5754(3) -0.1577(3) 0.0746(19) Uani 1 1 d .
O1 O -0.49160(19) -1.03224(13) 0.04320(10) 0.0207(6) Uani 1 1 d .
O2 O -0.4676(2) -0.91265(12) -0.06413(11) 0.0219(6) Uani 1 1 d .
C1 C -0.3853(3) -0.8554(2) 0.08617(17) 0.0227(9) Uani 1 1 d .
C2 C -0.3080(4) -0.8130(2) 0.0859(2) 0.0330(11) Uani 1 1 d .
H2 H -0.3027 -0.7773 0.1079 0.040 Uiso 1 1 calc R
C3 C -0.2408(4) -0.8335(2) 0.0471(2) 0.0363(12) Uani 1 1 d .
H3 H -0.1804 -0.8148 0.0375 0.044 Uiso 1 1 calc R
C4 C -0.2803(3) -0.8875(2) 0.02504(19) 0.0255(10) Uani 1 1 d .
C5 C -0.2400(3) -0.9282(2) -0.01442(19) 0.0257(9) Uani 1 1 d .
H5 H -0.1773 -0.9200 -0.0295 0.031 Uiso 1 1 calc R
C6 C -0.2479(3) -1.01344(19) -0.07235(17) 0.0215(9) Uani 1 1 d .
C7 C -0.2004(3) -0.9890(2) -0.11864(18) 0.0257(10) Uani 1 1 d .
H7 H -0.1914 -0.9460 -0.1211 0.031 Uiso 1 1 calc R
C8 C -0.1660(3) -1.0260(2) -0.16111(17) 0.0291(10) Uani 1 1 d .
C9 C -0.1144(5) -0.9970(2) -0.2095(2) 0.0432(14) Uani 1 1 d .
H9A H -0.1514 -1.0050 -0.2433 0.065 Uiso 1 1 calc GR
H9B H -0.0486 -1.0143 -0.2129 0.065 Uiso 1 1 calc GR
H9C H -0.1097 -0.9528 -0.2036 0.065 Uiso 1 1 calc GR
C10 C -0.1824(4) -1.0886(2) -0.15866(19) 0.0299(11) Uani 1 1 d .
C12 C -0.2273(3) -1.1130(2) -0.11232(18) 0.0265(10) Uani 1 1 d .
H12 H -0.2371 -1.1560 -0.1104 0.032 Uiso 1 1 calc R
C13 C -0.2585(3) -1.0770(2) -0.06863(17) 0.0218(9) Uani 1 1 d .
C15 C -0.2714(3) -1.14957(19) 0.00107(17) 0.0231(9) Uani 1 1 d .
H15 H -0.2189 -1.1711 -0.0157 0.028 Uiso 1 1 calc R
C16 C -0.3161(3) -1.17323(19) 0.05045(18) 0.0213(9) Uani 1 1 d .
C17 C -0.2930(4) -1.2233(2) 0.08226(19) 0.0264(10) Uani 1 1 d .
H17 H -0.2413 -1.2513 0.0757 0.032 Uiso 1 1 calc R
C18 C -0.3602(3) -1.2252(2) 0.12638(18) 0.0267(10) Uani 1 1 d .
H18 H -0.3620 -1.2548 0.1550 0.032 Uiso 1 1 calc R
C19 C -0.4227(3) -1.17614(19) 0.12047(16) 0.0204(9) Uani 1 1 d .
C20 C -0.5109(4) -1.1569(2) 0.15365(15) 0.0235(9) Uani 1 1 d .
C22 C -0.5027(4) -1.0889(2) 0.17027(17) 0.0325(12) Uani 1 1 d .
H22A H -0.4979 -1.0636 0.1370 0.049 Uiso 1 1 calc GR
H22B H -0.4441 -1.0830 0.1929 0.049 Uiso 1 1 calc GR
H22C H -0.5607 -1.0769 0.1914 0.049 Uiso 1 1 calc GR
C25 C -0.7408(4) -1.2015(2) 0.0799(2) 0.0289(10) Uani 1 1 d .
H25 H -0.7989 -1.2241 0.0731 0.035 Uiso 1 1 calc R
C27 C -0.7413(3) -1.12752(19) -0.00190(18) 0.0250(9) Uani 1 1 d .
H27 H -0.7997 -1.1425 -0.0181 0.030 Uiso 1 1 calc R
C28 C -0.7283(3) -1.0576(2) -0.07389(17) 0.0225(9) Uani 1 1 d .
C29 C -0.7729(4) -1.0912(2) -0.11592(19) 0.0291(10) Uani 1 1 d .
H29 H -0.7853 -1.1335 -0.1102 0.035 Uiso 1 1 calc R
C30 C -0.7997(4) -1.0648(2) -0.1658(2) 0.0324(11) Uani 1 1 d .
C31 C -0.8443(5) -1.1036(3) -0.2110(2) 0.0532(17) Uani 1 1 d .
H31A H -0.8461 -1.1463 -0.1991 0.080 Uiso 1 1 calc GR
H31B H -0.8048 -1.1000 -0.2445 0.080 Uiso 1 1 calc GR
H31C H -0.9110 -1.0894 -0.2185 0.080 Uiso 1 1 calc GR
C32 C -0.7820(4) -1.0025(2) -0.17416(19) 0.0315(11) Uani 1 1 d .
C33 C -0.8091(5) -0.9719(3) -0.2278(2) 0.0523(15) Uani 1 1 d .
H33A H -0.7984 -0.9278 -0.2246 0.078 Uiso 1 1 calc GR
H33B H -0.8780 -0.9799 -0.2360 0.078 Uiso 1 1 calc GR
H33C H -0.7683 -0.9883 -0.2576 0.078 Uiso 1 1 calc GR
C34 C -0.7379(3) -0.9691(3) -0.13287(17) 0.0275(9) Uani 1 1 d .
H34 H -0.7258 -0.9268 -0.1388 0.033 Uiso 1 1 calc R
C35 C -0.7105(3) -0.9952(2) -0.08287(18) 0.0212(9) Uani 1 1 d .
C37 C -0.6616(3) -0.87141(18) 0.01424(19) 0.0223(8) Uani 1 1 d .
C40 C -0.5636(3) -0.84830(19) 0.08231(17) 0.0217(9) Uani 1 1 d .
C41 C -0.4774(4) -0.85508(18) 0.12096(15) 0.0236(8) Uani 1 1 d .
C42 C -0.4755(4) -0.8030(2) 0.16305(17) 0.0343(10) Uani 1 1 d .
H42A H -0.5364 -0.8031 0.1843 0.051 Uiso 1 1 calc GR
H42B H -0.4688 -0.7639 0.1437 0.051 Uiso 1 1 calc GR
H42C H -0.4200 -0.8086 0.1881 0.051 Uiso 1 1 calc GR
C43 C -0.4848(4) -0.9166(2) 0.15216(17) 0.0323(10) Uani 1 1 d .
H43A H -0.4836 -0.9503 0.1256 0.048 Uiso 1 1 calc GR
H43B H -0.5460 -0.9178 0.1731 0.048 Uiso 1 1 calc GR
H43C H -0.4294 -0.9205 0.1775 0.048 Uiso 1 1 calc GR
C44 C -0.4921(4) -1.0324(3) -0.14112(17) 0.0472(14) Uani 1 1 d .
H44 H -0.4849 -0.9901 -0.1489 0.057 Uiso 1 1 calc R
C45 C -0.5056(7) -1.0717(3) -0.1843(2) 0.081(3) Uani 1 1 d .
H45 H -0.5071 -1.0567 -0.2211 0.097 Uiso 1 1 calc R
C46 C -0.5169(7) -1.1324(3) -0.1742(3) 0.075(2) Uani 1 1 d .
H46 H -0.5279 -1.1601 -0.2038 0.091 Uiso 1 1 calc R
C47 C -0.5121(5) -1.1531(3) -0.1207(2) 0.0499(15) Uani 1 1 d .
H47 H -0.5175 -1.1955 -0.1125 0.060 Uiso 1 1 calc R
C64 C -0.2176(5) -0.9624(3) 0.1491(3) 0.0621(18) Uani 1 1 d .
HC H -0.2362 -0.9243 0.1336 0.075 Uiso 1 1 calc R
C65 C -0.1692(5) -0.9643(4) 0.1981(3) 0.0641(19) Uani 1 1 d .
HD H -0.1571 -0.9276 0.2177 0.077 Uiso 1 1 calc R
C66 C -0.1391(6) -1.0167(3) 0.2183(3) 0.070(2) Uani 1 1 d .
HE H -0.1013 -1.0169 0.2512 0.084 Uiso 1 1 calc R
C68 C -0.2103(5) -1.0705(3) 0.1467(3) 0.0578(17) Uani 1 1 d .
HF H -0.2261 -1.1084 0.1299 0.069 Uiso 1 1 calc R
C70 C -0.5140(5) -1.3272(3) 0.0463(3) 0.0533(15) Uani 1 1 d .
HG H -0.5098 -1.3195 0.0848 0.064 Uiso 1 1 calc R
C71 C -0.5276(5) -1.3851(3) 0.0266(3) 0.0585(16) Uani 1 1 d .
HH H -0.5333 -1.4187 0.0512 0.070 Uiso 1 1 calc R
C72 C -0.5329(6) -1.3940(3) -0.0286(3) 0.0642(19) Uani 1 1 d .
HI H -0.5420 -1.4339 -0.0431 0.077 Uiso 1 1 calc R
C73 C -0.5250(6) -1.3449(3) -0.0630(3) 0.0642(17) Uani 1 1 d .
HJ H -0.5291 -1.3522 -0.1016 0.077 Uiso 1 1 calc R
N14 N -0.5119(5) -1.2874(3) -0.0462(2) 0.0643(15) Uani 1 1 d .
N2 N -0.2875(2) -0.97619(17) -0.03017(14) 0.0211(7) Uani 1 1 d .
N5 N -0.6201(3) -1.13506(16) 0.07205(14) 0.0206(8) Uani 1 1 d .
H5A H -0.5830 -1.1055 0.0592 0.025 Uiso 1 1 calc R
N6 N -0.6961(3) -1.08295(17) -0.02417(15) 0.0250(8) Uani 1 1 d .
N13 N -0.2392(5) -1.0155(3) 0.1224(3) 0.080(2) Uani 1 1 d .
Rb1 Rb -0.47566(5) -0.78867(2) -0.03021(2) 0.03857(11) Uani 1 1 d .
U1 U -0.47826(2) -0.96972(2) -0.00888(2) 0.01624(4) Uani 1 1 d .
C74 C -0.2689(5) -0.5618(3) -0.1304(3) 0.0473(15) Uani 1 1 d .
HK H -0.2249 -0.5940 -0.1220 0.057 Uiso 1 1 calc R
C75 C -0.2451(5) -0.5048(3) -0.1136(3) 0.0519(17) Uani 1 1 d .
HL H -0.1870 -0.4979 -0.0931 0.062 Uiso 1 1 calc R
C76 C -0.3061(6) -0.4572(3) -0.1265(3) 0.0606(19) Uani 1 1 d .
HM H -0.2897 -0.4165 -0.1164 0.073 Uiso 1 1 calc R
C77 C -0.3906(5) -0.4694(4) -0.1542(3) 0.0659(19) Uani 1 1 d .
HN H -0.4346 -0.4376 -0.1639 0.079 Uiso 1 1 calc R

loop_
_atom_site_aniso_label
_atom_site_aniso_U_11
_atom_site_aniso_U_22
_atom_site_aniso_U_33
_atom_site_aniso_U_23
_atom_site_aniso_U_13
_atom_site_aniso_U_12
C11 0.077(4) 0.032(3) 0.031(3) -0.002(2) 0.023(3) 0.003(3)
C21 0.043(3) 0.049(3) 0.017(2) 0.0134(19) 0.002(2) 0.000(3)
C23 0.029(2) 0.025(2) 0.0145(19) 0.0003(16) 0.0046(16) 0.0024(18)
C24 0.037(3) 0.027(2) 0.025(2) 0.0103(19) 0.004(2) 0.000(2)
C26 0.022(2) 0.023(2) 0.027(2) -0.0004(18) 0.0000(18) -0.0014(18)
C36 0.020(2) 0.025(2) 0.024(2) 0.0056(17) -0.0004(16) 0.0006(18)
C38 0.025(2) 0.026(2) 0.034(3) -0.0003(19) 0.0025(19) 0.0047(19)
C39 0.031(3) 0.025(2) 0.028(2) -0.0046(19) 0.0047(19) 0.0023(19)
C48 0.024(3) 0.033(2) 0.034(2) -0.0067(19) -0.0005(17) 0.0009(17)
C49 0.056(4) 0.051(3) 0.063(4) 0.014(3) 0.004(3) -0.003(3)
C50 0.044(3) 0.087(5) 0.062(4) -0.022(4) -0.010(4) 0.011(4)
C51 0.035(4) 0.047(4) 0.124(7) -0.029(4) -0.016(4) 0.009(3)
C52 0.044(3) 0.040(3) 0.124(7) 0.028(4) 0.001(4) 0.001(3)
C53 0.054(4) 0.075(5) 0.055(4) 0.007(3) 0.007(3) 0.013(3)
C54 0.062(4) 0.043(4) 0.072(5) 0.006(3) -0.005(4) -0.015(3)
C55 0.078(6) 0.090(6) 0.088(6) 0.051(5) 0.005(5) -0.021(5)
C56 0.102(7) 0.141(9) 0.045(4) 0.027(5) 0.029(4) 0.021(6)
C57 0.113(7) 0.095(6) 0.058(5) 0.008(4) 0.027(5) 0.045(5)
C58 0.066(4) 0.058(4) 0.043(3) 0.008(3) 0.012(3) 0.010(3)
C59 0.088(7) 0.156(10) 0.117(9) 0.065(8) 0.043(6) 0.061(7)
C60 0.101(9) 0.220(17) 0.128(13) 0.101(12) 0.008(8) 0.067(11)
C61 0.147(14) 0.26(2) 0.087(9) 0.069(12) -0.048(9) -0.017(14)
C62 0.143(10) 0.159(11) 0.069(6) 0.003(7) -0.033(6) -0.008(8)
C63 0.073(5) 0.087(6) 0.077(6) 0.025(5) -0.020(4) -0.014(5)
C67 0.072(5) 0.052(4) 0.067(5) 0.014(3) -0.026(4) -0.003(3)
C78 0.066(5) 0.087(5) 0.084(5) -0.017(5) -0.044(4) 0.003(5)
N1 0.0236(19) 0.0215(18) 0.0184(17) -0.0038(14) 0.0013(14) 0.0008(15)
N3 0.0280(19) 0.0234(18) 0.0162(19) 0.0001(14) 0.0059(14) -0.0013(15)
N4 0.0235(19) 0.0207(18) 0.0169(17) 0.0042(14) -0.0016(14) 0.0038(15)
N7 0.0183(17) 0.026(2) 0.0174(17) 0.0002(14) -0.0030(12) -0.0039(15)
N8 0.0235(19) 0.0201(18) 0.0150(17) -0.0008(13) 0.0021(14) -0.0010(14)
N9 0.028(2) 0.0270(18) 0.0203(16) -0.0038(13) 0.0033(15) 0.0003(15)
N10 0.057(3) 0.031(2) 0.076(3) -0.009(2) -0.003(4) 0.000(2)
N11 0.046(3) 0.049(3) 0.048(3) -0.003(2) 0.008(2) -0.013(2)
N12 0.067(4) 0.105(6) 0.070(4) 0.035(4) 0.012(3) 0.017(4)
C69 0.036(3) 0.049(3) 0.074(4) -0.024(3) 0.001(3) -0.011(2)
N15 0.085(5) 0.048(3) 0.090(5) -0.009(3) -0.038(4) -0.002(3)
O1 0.0231(15) 0.0204(12) 0.0187(12) 0.0034(11) 0.0000(10) 0.0056(13)
O2 0.0286(16) 0.0185(13) 0.0185(13) 0.0022(11) -0.0011(13) -0.0009(13)
C1 0.029(2) 0.024(2) 0.015(2) -0.0029(16) -0.0051(17) 0.0002(18)
C2 0.036(3) 0.025(2) 0.038(3) -0.011(2) -0.004(2) -0.007(2)
C3 0.030(3) 0.035(3) 0.044(3) -0.011(2) 0.003(2) -0.008(2)
C4 0.023(2) 0.026(2) 0.027(2) -0.0031(18) -0.0028(17) -0.0040(18)
C5 0.020(2) 0.032(2) 0.025(2) 0.0007(19) 0.0043(18) -0.0014(17)
C6 0.021(2) 0.023(2) 0.020(2) 0.0002(16) 0.0041(16) 0.0015(17)
C7 0.027(2) 0.022(2) 0.028(2) 0.0019(17) 0.0057(19) -0.0022(18)
C8 0.031(2) 0.033(3) 0.023(2) 0.003(2) 0.0097(17) 0.003(2)
C9 0.058(4) 0.037(3) 0.035(3) 0.004(2) 0.023(3) -0.002(3)
C10 0.039(3) 0.029(3) 0.021(2) -0.0004(19) 0.0089(19) 0.005(2)
C12 0.033(3) 0.023(2) 0.024(2) 0.0028(17) 0.0062(19) 0.0022(19)
C13 0.020(2) 0.026(2) 0.019(2) 0.0007(17) 0.0033(16) 0.0039(18)
C15 0.022(2) 0.026(2) 0.021(3) -0.0015(17) 0.0033(16) 0.0015(16)
C16 0.024(2) 0.021(2) 0.019(2) -0.0012(17) -0.0004(17) 0.0015(17)
C17 0.030(3) 0.023(2) 0.027(2) 0.0023(18) -0.0018(18) 0.0053(19)
C18 0.034(3) 0.025(2) 0.022(2) 0.0074(18) -0.0044(18) 0.0029(19)
C19 0.027(2) 0.023(2) 0.0121(18) 0.0027(15) -0.0027(16) -0.0029(18)
C20 0.029(3) 0.030(2) 0.0112(17) 0.0040(15) -0.0024(17) -0.001(2)
C22 0.047(4) 0.035(2) 0.0154(19) -0.0064(17) 0.0044(18) 0.000(2)
C25 0.026(2) 0.028(2) 0.033(3) 0.002(2) 0.0002(19) -0.0039(19)
C27 0.026(2) 0.027(2) 0.023(3) -0.0006(17) -0.0043(18) -0.0006(17)
C28 0.023(2) 0.027(2) 0.017(2) 0.0002(17) -0.0047(16) 0.0034(18)
C29 0.034(3) 0.027(2) 0.026(2) -0.0011(19) -0.0083(19) -0.001(2)
C30 0.035(3) 0.040(3) 0.023(2) -0.004(2) -0.010(2) 0.002(2)
C31 0.079(5) 0.046(4) 0.035(3) -0.004(3) -0.030(3) 0.002(3)
C32 0.033(3) 0.044(3) 0.018(2) 0.004(2) -0.0058(19) 0.007(2)
C33 0.068(4) 0.058(4) 0.030(3) 0.012(3) -0.021(2) -0.003(4)
C34 0.026(2) 0.031(2) 0.025(2) 0.005(2) -0.0035(16) 0.000(2)
C35 0.017(2) 0.026(2) 0.021(2) 0.0009(17) -0.0012(16) 0.0039(17)
C37 0.021(2) 0.024(2) 0.022(2) 0.0013(18) -0.0005(18) 0.0020(16)
C40 0.029(2) 0.021(2) 0.0154(19) 0.0001(16) 0.0044(17) 0.0004(18)
C41 0.032(2) 0.024(2) 0.0144(17) -0.0054(14) -0.0004(19) 0.003(2)
C42 0.046(3) 0.037(3) 0.020(2) -0.0116(18) -0.003(2) 0.005(3)
C43 0.046(3) 0.034(2) 0.0176(19) 0.0031(17) 0.001(2) 0.002(2)
C44 0.077(4) 0.044(3) 0.021(2) 0.000(2) 0.006(2) -0.003(3)
C45 0.138(8) 0.086(5) 0.018(3) -0.012(3) 0.007(4) -0.019(5)
C46 0.112(6) 0.071(5) 0.043(4) -0.033(3) 0.003(4) -0.008(5)
C47 0.059(4) 0.037(3) 0.054(3) -0.020(2) 0.002(3) -0.006(3)
C64 0.053(4) 0.054(4) 0.080(5) 0.005(4) -0.013(3) 0.007(3)
C65 0.058(4) 0.061(4) 0.074(5) -0.021(4) -0.014(3) -0.014(4)
C66 0.089(6) 0.068(5) 0.053(4) -0.003(3) -0.036(4) -0.012(4)
C68 0.059(4) 0.054(4) 0.060(4) -0.009(3) -0.016(3) -0.003(3)
C70 0.032(3) 0.066(4) 0.062(4) -0.009(3) -0.002(3) -0.001(3)
C71 0.037(3) 0.055(4) 0.084(5) 0.006(3) -0.003(3) 0.011(3)
C72 0.056(4) 0.045(4) 0.092(5) -0.023(3) -0.004(4) 0.010(3)
C73 0.067(4) 0.072(4) 0.054(4) -0.019(3) 0.005(4) 0.006(4)
N14 0.057(4) 0.064(3) 0.071(4) -0.001(3) 0.003(3) -0.005(3)
N2 0.0195(17) 0.0216(18) 0.0222(16) -0.0022(15) 0.0015(13) 0.0000(15)
N5 0.025(2) 0.0202(18) 0.0172(18) 0.0045(14) 0.0009(14) -0.0017(15)
N6 0.028(2) 0.0241(19) 0.023(2) -0.0002(14) -0.0073(15) 0.0023(15)
N13 0.086(5) 0.079(5) 0.074(4) -0.005(4) -0.016(4) 0.010(4)
Rb1 0.0613(3) 0.0231(2) 0.0313(2) -0.00173(16) 0.0142(3) -0.0042(2)
U1 0.01965(6) 0.01649(6) 0.01256(5) 0.00001(5) 0.00058(6) -0.00013(6)
C74 0.051(4) 0.043(3) 0.048(3) 0.008(3) -0.010(3) 0.004(3)
C75 0.048(4) 0.060(4) 0.048(4) 0.004(3) -0.020(3) -0.004(3)
C76 0.087(5) 0.037(4) 0.058(4) -0.014(3) -0.025(4) 0.004(3)
C77 0.077(5) 0.064(4) 0.056(4) -0.014(4) -0.023(3) 0.030(4)

loop_
_atom_type_symbol
_atom_type_description
_atom_type_scat_dispersion_real
_atom_type_scat_dispersion_imag
_atom_type_scat_source
C C 0.0033 0.0016 'International Tables Vol C Tables 4.2.6.8 and 6.1.1.4'
H H 0.0000 0.0000 'International Tables Vol C Tables 4.2.6.8 and 6.1.1.4'
N N 0.0061 0.0033 'International Tables Vol C Tables 4.2.6.8 and 6.1.1.4'
O O 0.0106 0.0060 'International Tables Vol C Tables 4.2.6.8 and 6.1.1.4'
Rb Rb -0.9393 2.9676 'International Tables Vol C Tables 4.2.6.8 and 6.1.1.4'
U U -9.6767 9.6646 'International Tables Vol C Tables 4.2.6.8 and 6.1.1.4'

loop_
_exptl_crystal_face_index_h
_exptl_crystal_face_index_k
_exptl_crystal_face_index_l
_exptl_crystal_face_perp_dist
_exptl_oxdiff_crystal_face_indexfrac_h
_exptl_oxdiff_crystal_face_indexfrac_k
_exptl_oxdiff_crystal_face_indexfrac_l
_exptl_oxdiff_crystal_face_x
_exptl_oxdiff_crystal_face_y
_exptl_oxdiff_crystal_face_z
-19 -5 -7 0.4127 -19.0000 -4.9998 -7.0000 -0.0672 0.7519 -0.6839
19 5 7 0.4127 19.0000 4.9998 7.0000 0.0672 -0.7519 0.6839
6 -28 -10 0.6029 5.9999 -27.9997 -10.0000 0.0436 -0.7409 -0.6746
-6 28 10 0.6029 -5.9999 27.9997 10.0000 -0.0436 0.7409 0.6746
3 -24 21 0.2909 2.9999 -23.9996 20.9999 -0.7854 -0.5470 -0.3018
-3 24 -21 0.2909 -2.9999 23.9996 -20.9999 0.7854 0.5470 0.3018
-9 -9 29 0.2088 -9.0000 -8.9997 28.9999 -0.9748 0.2358 -0.1320
13 20 -12 0.4126 13.0000 19.9996 -11.9999 0.6725 -0.2272 0.7030
12 13 -22 0.4821 12.0000 12.9996 -21.9999 0.8594 -0.3009 0.3876
1 12 -32 0.3082 1.0000 11.9997 -31.9999 1.0010 0.1681 -0.0264
2 -22 24 0.2147 2.0000 -21.9996 23.9999 -0.8564 -0.4695 -0.2424
10 7 28 0.4662 10.0000 7.0000 28.0000 -0.5768 -0.3261 0.7430
-6 -29 1 0.4097 -6.0001 -28.9996 0.9999 -0.3934 -0.2324 -0.8792
-12 -18 18 0.2910 -12.0000 -17.9996 17.9999 -0.8032 0.2162 -0.5598
7 10 30 0.4649 7.0000 10.0000 30.0000 -0.6319 -0.1432 0.7663
-14 21 1 0.4675 -13.9999 20.9998 1.0000 0.0408 0.9750 0.1942
2 -21 -25 0.5574 1.9999 -20.9999 -25.0000 0.4791 -0.4420 -0.7644

loop_
_geom_angle_atom_site_label_1
_geom_angle_atom_site_label_2
_geom_angle_atom_site_label_3
_geom_angle
H11A C11 H11B 109.5
H11A C11 H11C 109.5
H11B C11 H11C 109.5
C10 C11 H11A 109.5
C10 C11 H11B 109.5
C10 C11 H11C 109.5
H21A C21 H21B 109.5
H21A C21 H21C 109.5
H21B C21 H21C 109.5
C20 C21 H21A 109.5
C20 C21 H21B 109.5
C20 C21 H21C 109.5
C24 C23 C20 130.8(4)
N5 C23 C24 106.8(4)
N5 C23 C20 122.3(4)
C23 C24 H24 125.9
C23 C24 C25 108.1(4)
C25 C24 H24 125.9
C25 C26 C27 130.9(4)
N5 C26 C25 107.6(4)
N5 C26 C27 121.4(4)
N7 C36 H36 119.3
N7 C36 C37 121.5(4)
C37 C36 H36 119.3
C39 C38 H38 127.0
C39 C38 Rb1 76.7(3)
C37 C38 H38 127.0
C37 C38 C39 106.0(4)
C37 C38 Rb1 71.8(2)
Rb1 C38 H38 116.8
C38 C39 H39 126.5
C38 C39 Rb1 79.9(3)
C40 C39 C38 107.0(4)
C40 C39 H39 126.5
C40 C39 Rb1 71.2(3)
Rb1 C39 H39 114.7
N9 C48 H48 118.2
N9 C48 C47 123.6(5)
C47 C48 H48 118.2
C50 C49 H49 117.6
N10 C49 H49 117.6
N10 C49 C50 124.8(6)
C49 C50 H50 120.7
C51 C50 C49 118.7(7)
C51 C50 H50 120.7
C50 C51 H51 120.6
C52 C51 C50 118.7(6)
C52 C51 H51 120.6
C51 C52 H52 120.6
C51 C52 C53 118.7(6)
C53 C52 H52 120.6
C52 C53 H53 118.2
N10 C53 C52 123.5(7)
N10 C53 H53 118.2
C55 C54 H54 118.5
N11 C54 H54 118.5
N11 C54 C55 123.0(7)
C54 C55 H55 121.0
C54 C55 C56 118.0(7)
C56 C55 H55 121.0
C55 C56 H56 120.4
C57 C56 C55 119.2(7)
C57 C56 H56 120.4
C56 C57 H57 120.9
C58 C57 C56 118.2(8)
C58 C57 H57 120.9
C57 C58 H58 118.3
C57 C58 Rb1 161.8(6)
N11 C58 C57 123.5(7)
N11 C58 H58 118.3
N11 C58 Rb1 48.7(3)
Rb1 C58 H58 72.2
C60 C59 H59 118.4
N12 C59 H59 118.4
N12 C59 C60 123.2(12)
C59 C60 H60 120.9
C61 C60 C59 118.2(12)
C61 C60 H60 120.9
C60 C61 H61 119.7
C60 C61 C62 120.6(14)
C62 C61 H61 119.7
C61 C62 H62 121.5
C63 C62 C61 117.1(13)
C63 C62 H62 121.5
C62 C63 H63 117.7
C62 C63 Rb1 166.8(7)
N12 C63 C62 124.6(9)
N12 C63 H63 117.7
N12 C63 Rb1 56.1(4)
Rb1 C63 H63 63.4
C66 C67 H 119.5
C66 C67 C68 120.9(7)
C68 C67 H 119.5
N15 C78 HA 118.3
N15 C78 C77 123.3(6)
C77 C78 HA 118.3
C1 N1 C4 106.0(4)
C1 N1 Rb1 78.0(2)
C1 N1 U1 135.2(3)
C4 N1 Rb1 90.0(2)
C4 N1 U1 114.2(3)
U1 N1 Rb1 82.69(9)
C15 N3 C13 119.8(4)
C16 N4 H4 124.8
C16 N4 C19 110.3(4)
C19 N4 H4 124.8
C36 N7 C35 117.7(4)
C36 N7 U1 112.1(3)
C35 N7 U1 126.0(3)
C37 N8 Rb1 82.4(2)
C37 N8 U1 114.4(3)
C40 N8 C37 105.6(3)
C40 N8 Rb1 80.5(2)
C40 N8 U1 136.3(3)
U1 N8 Rb1 87.74(10)
C48 N9 U1 123.0(3)
C44 N9 C48 116.4(4)
C44 N9 U1 120.4(3)
C49 N10 C53 115.5(5)
C49 N10 Rb1 115.3(4)
C53 N10 Rb1 127.8(4)
C54 N11 Rb1 126.4(5)
C58 N11 C54 118.1(6)
C58 N11 Rb1 111.8(4)
C59 N12 Rb1 136.6(8)
C63 N12 C59 116.4(9)
C63 N12 Rb1 103.9(5)
C70 C69 HB 117.5
N14 C69 HB 117.5
N14 C69 C70 124.9(6)
C74 N15 C78 116.7(6)
U1 O2 Rb1 115.83(12)
N1 C1 C2 110.7(4)
N1 C1 C41 120.6(4)
N1 C1 Rb1 79.1(2)
C2 C1 C41 128.7(4)
C2 C1 Rb1 89.2(3)
C41 C1 Rb1 99.1(2)
C1 C2 H2 126.6
C1 C2 Rb1 68.2(3)
C3 C2 C1 106.9(4)
C3 C2 H2 126.6
C3 C2 Rb1 86.7(3)
Rb1 C2 H2 111.1
C2 C3 H3 127.1
C2 C3 C4 105.9(4)
C4 C3 H3 127.1
N1 C4 C3 110.5(4)
N1 C4 C5 120.0(4)
N1 C4 Rb1 68.0(2)
C3 C4 C5 129.5(4)
C3 C4 Rb1 85.7(3)
C5 C4 Rb1 113.9(3)
C4 C5 H5 119.5
N2 C5 C4 121.0(4)
N2 C5 H5 119.5
C7 C6 N2 122.4(4)
C13 C6 C7 118.6(4)
C13 C6 N2 119.1(4)
C6 C7 H7 119.1
C8 C7 C6 121.7(4)
C8 C7 H7 119.1
C7 C8 C9 119.2(5)
C10 C8 C7 119.2(4)
C10 C8 C9 121.6(4)
C8 C9 H9A 109.5
C8 C9 H9B 109.5
C8 C9 H9C 109.5
H9A C9 H9B 109.5
H9A C9 H9C 109.5
H9B C9 H9C 109.5
C8 C10 C11 120.9(4)
C8 C10 C12 119.1(4)
C12 C10 C11 119.9(4)
C10 C12 H12 118.9
C13 C12 C10 122.3(4)
C13 C12 H12 118.9
C6 C13 N3 116.6(4)
C12 C13 N3 124.5(4)
C12 C13 C6 118.9(4)
N3 C15 H15 120.0
N3 C15 C16 120.1(4)
C16 C15 H15 120.0
N4 C16 C15 121.6(4)
N4 C16 C17 107.6(4)
C17 C16 C15 130.8(4)
C16 C17 H17 126.3
C16 C17 C18 107.3(4)
C18 C17 H17 126.3
C17 C18 H18 126.2
C19 C18 C17 107.6(4)
C19 C18 H18 126.2
N4 C19 C18 107.2(4)
N4 C19 C20 121.7(4)
C18 C19 C20 131.1(4)
C21 C20 C22 108.7(3)
C23 C20 C21 109.4(4)
C23 C20 C22 110.4(4)
C19 C20 C21 109.4(4)
C19 C20 C23 108.6(3)
C19 C20 C22 110.4(4)
C20 C22 H22A 109.5
C20 C22 H22B 109.5
C20 C22 H22C 109.5
H22A C22 H22B 109.5
H22A C22 H22C 109.5
H22B C22 H22C 109.5
C24 C25 H25 126.4
C26 C25 C24 107.2(4)
C26 C25 H25 126.4
C26 C27 H27 119.8
N6 C27 C26 120.3(4)
N6 C27 H27 119.8
C29 C28 C35 118.4(4)
C29 C28 N6 123.8(4)
N6 C28 C35 117.7(4)
C28 C29 H29 119.0
C30 C29 C28 122.0(5)
C30 C29 H29 119.0
C29 C30 C31 120.2(5)
C29 C30 C32 119.0(5)
C32 C30 C31 120.8(5)
C30 C31 H31A 109.5
C30 C31 H31B 109.5
C30 C31 H31C 109.5
H31A C31 H31B 109.5
H31A C31 H31C 109.5
H31B C31 H31C 109.5
C30 C32 C33 120.9(5)
C34 C32 C30 119.2(5)
C34 C32 C33 119.8(5)
C32 C33 H33A 109.5
C32 C33 H33B 109.5
C32 C33 H33C 109.5
H33A C33 H33B 109.5
H33A C33 H33C 109.5
H33B C33 H33C 109.5
C32 C34 H34 118.9
C32 C34 C35 122.2(5)
C35 C34 H34 118.9
C28 C35 N7 118.4(4)
C34 C35 N7 122.4(4)
C34 C35 C28 119.2(4)
C36 C37 Rb1 112.6(3)
C38 C37 C36 129.5(4)
C38 C37 Rb1 84.6(3)
N8 C37 C36 119.6(4)
N8 C37 C38 110.7(4)
N8 C37 Rb1 73.1(2)
C39 C40 C41 129.4(4)
C39 C40 Rb1 84.9(3)
N8 C40 C39 110.7(4)
N8 C40 C41 119.9(4)
N8 C40 Rb1 75.1(2)
C41 C40 Rb1 105.7(3)
C1 C41 C42 111.1(4)
C1 C41 C43 108.8(4)
C40 C41 C1 107.7(3)
C40 C41 C42 110.7(4)
C40 C41 C43 109.7(4)
C42 C41 C43 108.9(3)
C41 C42 H42A 109.5
C41 C42 H42B 109.5
C41 C42 H42C 109.5
H42A C42 H42B 109.5
H42A C42 H42C 109.5
H42B C42 H42C 109.5
C41 C43 H43A 109.5
C41 C43 H43B 109.5
C41 C43 H43C 109.5
H43A C43 H43B 109.5
H43A C43 H43C 109.5
H43B C43 H43C 109.5
N9 C44 H44 118.4
N9 C44 C45 123.3(5)
C45 C44 H44 118.4
C44 C45 H45 120.2
C46 C45 C44 119.5(6)
C46 C45 H45 120.2
C45 C46 H46 120.4
C45 C46 C47 119.1(5)
C47 C46 H46 120.4
C48 C47 C46 118.0(5)
C48 C47 H47 121.0
C46 C47 H47 121.0
C65 C64 HC 120.2
C65 C64 N13 119.6(7)
N13 C64 HC 120.2
C64 C65 HD 119.8
C66 C65 C64 120.4(7)
C66 C65 HD 119.8
C67 C66 HE 119.2
C65 C66 C67 121.5(6)
C65 C66 HE 119.2
C67 C68 HF 120.4
C67 C68 N13 119.2(7)
N13 C68 HF 120.4
C69 C70 HG 121.0
C69 C70 C71 118.0(6)
C71 C70 HG 121.0
C70 C71 HH 120.4
C72 C71 C70 119.1(7)
C72 C71 HH 120.4
C71 C72 HI 120.4
C71 C72 C73 119.1(6)
C73 C72 HI 120.4
C72 C73 HJ 117.7
N14 C73 C72 124.5(6)
N14 C73 HJ 117.7
C73 N14 C69 114.3(6)
C5 N2 C6 119.3(4)
C5 N2 U1 113.1(3)
C6 N2 U1 123.1(3)
C23 N5 C26 110.3(4)
C23 N5 H5A 124.8
C26 N5 H5A 124.8
C27 N6 C28 121.0(4)
C64 N13 C68 118.2(6)
C38 Rb1 C58 146.99(14)
C39 Rb1 C38 23.38(11)
C39 Rb1 C58 160.87(13)
N1 Rb1 C38 89.10(10)
N1 Rb1 C39 76.87(10)
N1 Rb1 C58 88.86(12)
N8 Rb1 C38 39.84(10)
N8 Rb1 C39 39.88(10)
N8 Rb1 C58 121.00(12)
N8 Rb1 N1 51.64(8)
N8 Rb1 C1 53.38(10)
N8 Rb1 C37 24.47(9)
N8 Rb1 C40 24.42(9)
N10 Rb1 C38 90.55(13)
N10 Rb1 C39 80.52(13)
N10 Rb1 C58 118.19(15)
N10 Rb1 N1 121.64(12)
N10 Rb1 N8 119.79(13)
N10 Rb1 N12 100.47(18)
N10 Rb1 C1 99.90(13)
N10 Rb1 C37 114.09(13)
N10 Rb1 C40 97.20(13)
N11 Rb1 C38 156.00(13)
N11 Rb1 C39 179.20(14)
N11 Rb1 C58 19.49(14)
N11 Rb1 N1 103.88(12)
N11 Rb1 N8 140.45(12)
N11 Rb1 N10 99.28(15)
N11 Rb1 N12 66.64(16)
N11 Rb1 C1 117.54(13)
N11 Rb1 C37 141.18(12)
N11 Rb1 C40 156.84(13)
N12 Rb1 C38 90.13(14)
N12 Rb1 C39 112.62(15)
N12 Rb1 C58 70.00(16)
N12 Rb1 N1 137.89(16)
N12 Rb1 N8 108.62(15)
N12 Rb1 C1 158.12(17)
N12 Rb1 C37 87.46(15)
N12 Rb1 C40 125.82(15)
O2 Rb1 C38 90.02(10)
O2 Rb1 C39 99.72(10)
O2 Rb1 C58 61.51(12)
O2 Rb1 N1 57.59(8)
O2 Rb1 N8 60.34(8)
O2 Rb1 N10 179.04(12)
O2 Rb1 N11 80.49(11)
O2 Rb1 N12 80.31(16)
O2 Rb1 C1 79.41(9)
O2 Rb1 C37 66.45(9)
O2 Rb1 C40 82.76(9)
C1 Rb1 C38 81.76(11)
C1 Rb1 C39 63.26(11)
C1 Rb1 C58 106.79(13)
C1 Rb1 N1 22.84(9)
C37 Rb1 C38 23.60(10)
C37 Rb1 C39 38.62(11)
C37 Rb1 C58 125.69(13)
C37 Rb1 N1 75.73(9)
C37 Rb1 C1 76.97(11)
C40 Rb1 C38 38.78(11)
C40 Rb1 C39 23.85(11)
C40 Rb1 C58 139.04(13)
C40 Rb1 N1 53.29(10)
C40 Rb1 C1 42.98(10)
C40 Rb1 C37 38.94(11)
N1 U1 N7 132.15(11)
N1 U1 N9 147.05(12)
N1 U1 N2 64.30(11)
N1 U1 Rb1 58.13(8)
N7 U1 Rb1 84.30(8)
N8 U1 N1 69.20(10)
N8 U1 N7 64.35(11)
N8 U1 N9 142.05(12)
N8 U1 N2 131.89(11)
N8 U1 Rb1 52.87(8)
N9 U1 N7 77.71(12)
N9 U1 N2 82.78(12)
N9 U1 Rb1 124.98(7)
O1 U1 N1 97.18(12)
O1 U1 N7 98.69(11)
O1 U1 N8 96.39(11)
O1 U1 N9 89.95(11)
O1 U1 N2 100.80(11)
O1 U1 Rb1 144.44(8)
O2 U1 N1 86.91(12)
O2 U1 N7 79.65(12)
O2 U1 N8 86.59(12)
O2 U1 N9 85.71(11)
O2 U1 O1 175.60(12)
O2 U1 N2 79.44(13)
O2 U1 Rb1 39.72(8)
N2 U1 N7 152.29(10)
N2 U1 Rb1 91.08(8)
N15 C74 HK 117.9
N15 C74 C75 124.3(6)
C75 C74 HK 117.9
C74 C75 HL 120.5
C74 C75 C76 119.0(6)
C76 C75 HL 120.5
C75 C76 HM 120.7
C77 C76 C75 118.6(6)
C77 C76 HM 120.7
C78 C77 HN 121.1
C76 C77 C78 117.9(6)
C76 C77 HN 121.1

loop_
_geom_bond_atom_site_label_1
_geom_bond_atom_site_label_2
_geom_bond_distance
C11 H11A 0.9800
C11 H11B 0.9800
C11 H11C 0.9800
C11 C10 1.515(6)
C21 H21A 0.9800
C21 H21B 0.9800
C21 H21C 0.9800
C21 C20 1.538(5)
C23 C24 1.378(7)
C23 C20 1.518(6)
C23 N5 1.362(5)
C24 H24 0.9500
C24 C25 1.405(7)
C26 C25 1.372(6)
C26 C27 1.441(6)
C26 N5 1.365(6)
C36 H36 0.9500
C36 N7 1.290(6)
C36 C37 1.418(6)
C38 H38 0.9500
C38 C39 1.396(7)
C38 C37 1.392(6)
C38 Rb1 3.462(5)
C39 H39 0.9500
C39 C40 1.390(6)
C39 Rb1 3.423(5)
C48 H48 0.9500
C48 N9 1.347(6)
C48 C47 1.375(6)
C49 H49 0.9500
C49 C50 1.348(9)
C49 N10 1.313(8)
C50 H50 0.9500
C50 C51 1.347(10)
C51 H51 0.9500
C51 C52 1.344(11)
C52 H52 0.9500
C52 C53 1.371(10)
C53 H53 0.9500
C53 N10 1.317(8)
C54 H54 0.9500
C54 C55 1.370(11)
C54 N11 1.315(8)
C55 H55 0.9500
C55 C56 1.372(13)
C56 H56 0.9500
C56 C57 1.367(11)
C57 H57 0.9500
C57 C58 1.362(9)
C58 H58 0.9500
C58 N11 1.312(8)
C58 Rb1 3.649(6)
C59 H59 0.9500
C59 C60 1.364(18)
C59 N12 1.337(11)
C60 H60 0.9500
C60 C61 1.33(2)
C61 H61 0.9500
C61 C62 1.369(17)
C62 H62 0.9500
C62 C63 1.358(12)
C63 H63 0.9500
C63 N12 1.303(11)
C63 Rb1 3.691(9)
C67 H 0.9500
C67 C66 1.321(9)
C67 C68 1.337(9)
C78 HA 0.9500
C78 N15 1.327(9)
C78 C77 1.390(11)
N1 C1 1.352(5)
N1 C4 1.379(6)
N1 Rb1 3.422(4)
N1 U1 2.546(4)
N3 C13 1.408(5)
N3 C15 1.280(5)
N4 H4 0.8800
N4 C16 1.363(5)
N4 C19 1.365(5)
N7 C35 1.420(5)
N7 U1 2.672(3)
N8 C37 1.381(5)
N8 C40 1.364(5)
N8 Rb1 3.189(3)
N8 U1 2.538(3)
N9 C44 1.334(5)
N9 U1 2.624(3)
N10 Rb1 3.031(4)
N11 Rb1 2.952(5)
N12 Rb1 3.156(7)
C69 HB 0.9500
C69 C70 1.362(9)
C69 N14 1.352(9)
N15 C74 1.313(8)
O1 U1 1.871(3)
O2 Rb1 2.838(3)
O2 U1 1.838(3)
C1 C2 1.407(7)
C1 C41 1.516(6)
C1 Rb1 3.409(4)
C2 H2 0.9500
C2 C3 1.388(7)
C2 Rb1 3.670(5)
C3 H3 0.9500
C3 C4 1.406(6)
C4 C5 1.419(6)
C4 Rb1 3.690(4)
C5 H5 0.9500
C5 N2 1.293(6)
C6 C7 1.403(6)
C6 C13 1.401(6)
C6 N2 1.416(5)
C7 H7 0.9500
C7 C8 1.392(6)
C8 C9 1.509(6)
C8 C10 1.388(7)
C9 H9A 0.9800
C9 H9B 0.9800
C9 H9C 0.9800
C10 C12 1.388(6)
C12 H12 0.9500
C12 C13 1.388(6)
C15 H15 0.9500
C15 C16 1.441(6)
C16 C17 1.377(6)
C17 H17 0.9500
C17 C18 1.411(7)
C18 H18 0.9500
C18 C19 1.380(6)
C19 C20 1.511(6)
C20 C22 1.546(6)
C22 H22A 0.9800
C22 H22B 0.9800
C22 H22C 0.9800
C25 H25 0.9500
C27 H27 0.9500
C27 N6 1.275(6)
C28 C29 1.398(6)
C28 C35 1.405(6)
C28 N6 1.399(5)
C29 H29 0.9500
C29 C30 1.390(6)
C30 C31 1.513(7)
C30 C32 1.400(7)
C31 H31A 0.9800
C31 H31B 0.9800
C31 H31C 0.9800
C32 C33 1.508(6)
C32 C34 1.379(7)
C33 H33A 0.9800
C33 H33B 0.9800
C33 H33C 0.9800
C34 H34 0.9500
C34 C35 1.392(6)
C37 Rb1 3.304(4)
C40 C41 1.513(6)
C40 Rb1 3.254(4)
C41 C42 1.530(5)
C41 C43 1.547(6)
C42 H42A 0.9800
C42 H42B 0.9800
C42 H42C 0.9800
C43 H43A 0.9800
C43 H43B 0.9800
C43 H43C 0.9800
C44 H44 0.9500
C44 C45 1.367(7)
C45 H45 0.9500
C45 C46 1.358(9)
C46 H46 0.9500
C46 C47 1.377(9)
C47 H47 0.9500
C64 HC 0.9500
C64 C65 1.360(9)
C64 N13 1.363(9)
C65 HD 0.9500
C65 C66 1.314(10)
C66 HE 0.9500
C68 HF 0.9500
C68 N13 1.397(9)
C70 HG 0.9500
C70 C71 1.369(8)
C71 HH 0.9500
C71 C72 1.353(9)
C72 HI 0.9500
C72 C73 1.365(9)
C73 HJ 0.9500
C73 N14 1.336(8)
N2 U1 2.664(3)
N5 H5A 0.8800
C74 HK 0.9500
C74 C75 1.351(8)
C75 HL 0.9500
C75 C76 1.372(9)
C76 HM 0.9500
C76 C77 1.363(9)
C77 HN 0.9500

loop_
_geom_torsion_atom_site_label_1
_geom_torsion_atom_site_label_2
_geom_torsion_atom_site_label_3
_geom_torsion_atom_site_label_4
_geom_torsion
C11 C10 C12 C13 -178.5(5)
C23 C24 C25 C26 0.1(6)
C24 C23 C20 C21 -8.8(7)
C24 C23 C20 C19 110.5(5)
C24 C23 C20 C22 -128.3(5)
C24 C23 N5 C26 0.0(5)
C26 C27 N6 C28 176.7(4)
C36 N7 C35 C28 -133.6(4)
C36 N7 C35 C34 46.3(6)
C38 C39 C40 N8 0.7(5)
C38 C39 C40 C41 178.8(4)
C38 C39 C40 Rb1 72.7(3)
C39 C38 C37 C36 175.3(4)
C39 C38 C37 N8 -0.1(5)
C39 C38 C37 Rb1 -69.8(3)
C39 C40 C41 C1 -117.8(5)
C39 C40 C41 C42 3.8(6)
C39 C40 C41 C43 123.9(5)
C48 N9 C44 C45 -0.1(9)
C49 C50 C51 C52 -0.1(10)
C50 C49 N10 C53 -1.8(11)
C50 C49 N10 Rb1 165.8(6)
C50 C51 C52 C53 -0.8(10)
C51 C52 C53 N10 0.4(10)
C52 C53 N10 C49 0.8(10)
C52 C53 N10 Rb1 -165.0(5)
C54 C55 C56 C57 1.8(15)
C55 C54 N11 C58 1.1(10)
C55 C54 N11 Rb1 -155.5(6)
C55 C56 C57 C58 -1.4(15)
C56 C57 C58 N11 0.8(14)
C56 C57 C58 Rb1 59(2)
C57 C58 N11 C54 -0.7(11)
C57 C58 N11 Rb1 159.2(7)
C59 C60 C61 C62 0(3)
C60 C59 N12 C63 0.5(16)
C60 C59 N12 Rb1 156.5(10)
C60 C61 C62 C63 0(2)
C61 C62 C63 N12 0.7(18)
C61 C62 C63 Rb1 -88(4)
C62 C63 N12 C59 -0.8(14)
C62 C63 N12 Rb1 -164.1(9)
C67 C68 N13 C64 -2.1(11)
C78 N15 C74 C75 -1.8(12)
N1 C1 C2 C3 -1.2(6)
N1 C1 C2 Rb1 78.1(3)
N1 C1 C41 C40 -62.8(5)
N1 C1 C41 C42 175.9(4)
N1 C1 C41 C43 56.1(5)
N1 C4 C5 N2 2.4(7)
N3 C15 C16 N4 3.1(6)
N3 C15 C16 C17 -176.0(5)
N4 C16 C17 C18 0.3(5)
N4 C19 C20 C21 -173.6(4)
N4 C19 C20 C23 67.0(5)
N4 C19 C20 C22 -54.1(5)
N7 C36 C37 C38 -174.8(4)
N7 C36 C37 N8 0.3(6)
N7 C36 C37 Rb1 83.0(4)
N8 C40 C41 C1 60.1(5)
N8 C40 C41 C42 -178.3(4)
N8 C40 C41 C43 -58.2(5)
N9 C48 C47 C46 -1.8(9)
N9 C44 C45 C46 0.5(13)
N10 C49 C50 C51 1.5(12)
N11 C54 C55 C56 -1.7(13)
N12 C59 C60 C61 0(2)
C69 C70 C71 C72 0.2(11)
N15 C78 C77 C76 -3.9(13)
N15 C74 C75 C76 -1.7(12)
C1 N1 C4 C3 -1.4(5)
C1 N1 C4 C5 176.7(4)
C1 N1 C4 Rb1 -77.6(3)
C1 C2 C3 C4 0.4(6)
C2 C1 C41 C40 116.2(5)
C2 C1 C41 C42 -5.1(6)
C2 C1 C41 C43 -124.9(5)
C2 C3 C4 N1 0.6(6)
C2 C3 C4 C5 -177.2(5)
C2 C3 C4 Rb1 65.2(4)
C3 C4 C5 N2 -179.9(5)
C4 N1 C1 C2 1.6(5)
C4 N1 C1 C41 -179.2(4)
C4 N1 C1 Rb1 86.6(3)
C4 C5 N2 C6 175.7(4)
C4 C5 N2 U1 19.0(5)
C6 C7 C8 C9 -179.2(5)
C6 C7 C8 C10 2.4(7)
C7 C6 C13 N3 176.9(4)
C7 C6 C13 C12 -4.1(7)
C7 C6 N2 C5 -39.5(6)
C7 C6 N2 U1 114.8(4)
C7 C8 C10 C11 176.0(5)
C7 C8 C10 C12 -3.9(7)
C8 C10 C12 C13 1.4(8)
C9 C8 C10 C11 -2.3(8)
C9 C8 C10 C12 177.8(5)
C10 C12 C13 N3 -178.4(4)
C10 C12 C13 C6 2.7(7)
C13 N3 C15 C16 -179.7(4)
C13 C6 C7 C8 1.6(7)
C13 C6 N2 C5 142.2(4)
C13 C6 N2 U1 -63.6(5)
C15 N3 C13 C6 -142.6(4)
C15 N3 C13 C12 38.4(7)
C15 C16 C17 C18 179.5(4)
C16 N4 C19 C18 0.3(5)
C16 N4 C19 C20 -177.0(4)
C16 C17 C18 C19 -0.1(5)
C17 C18 C19 N4 -0.1(5)
C17 C18 C19 C20 176.9(4)
C18 C19 C20 C21 9.7(7)
C18 C19 C20 C23 -109.6(5)
C18 C19 C20 C22 129.3(5)
C19 N4 C16 C15 -179.6(4)
C19 N4 C16 C17 -0.4(5)
C20 C23 C24 C25 -177.0(4)
C20 C23 N5 C26 177.3(4)
C25 C26 C27 N6 177.5(5)
C25 C26 N5 C23 0.1(5)
C27 C26 C25 C24 -178.1(5)
C27 C26 N5 C23 178.3(4)
C28 C29 C30 C31 177.7(5)
C28 C29 C30 C32 -0.4(8)
C29 C28 C35 N7 -179.9(4)
C29 C28 C35 C34 0.2(7)
C29 C28 N6 C27 -33.5(7)
C29 C30 C32 C33 179.5(5)
C29 C30 C32 C34 0.5(8)
C30 C32 C34 C35 -0.3(8)
C31 C30 C32 C33 1.4(9)
C31 C30 C32 C34 -177.6(5)
C32 C34 C35 N7 180.0(4)
C32 C34 C35 C28 -0.1(7)
C33 C32 C34 C35 -179.3(5)
C35 C28 C29 C30 0.1(7)
C35 C28 N6 C27 149.6(4)
C37 C36 N7 C35 -179.9(4)
C37 C36 N7 U1 -21.5(5)
C37 C38 C39 C40 -0.4(5)
C37 C38 C39 Rb1 66.3(3)
C37 N8 C40 C39 -0.8(5)
C37 N8 C40 C41 -179.1(4)
C37 N8 C40 Rb1 -79.3(3)
C40 N8 C37 C36 -175.4(4)
C40 N8 C37 C38 0.6(5)
C40 N8 C37 Rb1 77.9(3)
C41 C1 C2 C3 179.7(4)
C41 C1 C2 Rb1 -101.0(5)
C44 C45 C46 C47 -1.6(14)
C45 C46 C47 C48 2.2(12)
C47 C48 N9 C44 0.8(7)
C47 C48 N9 U1 175.0(4)
C64 C65 C66 C67 -4.6(13)
C65 C64 N13 C68 0.0(11)
C66 C67 C68 N13 1.1(13)
C68 C67 C66 C65 2.3(14)
C70 C69 N14 C73 -0.3(11)
C70 C71 C72 C73 -0.3(13)
C71 C72 C73 N14 0.2(13)
C72 C73 N14 C69 0.1(12)
N14 C69 C70 C71 0.1(10)
N2 C6 C7 C8 -176.8(4)
N2 C6 C13 N3 -4.7(6)
N2 C6 C13 C12 174.3(4)
N5 C23 C24 C25 0.0(5)
N5 C23 C20 C21 174.6(4)
N5 C23 C20 C19 -66.1(5)
N5 C23 C20 C22 55.1(5)
N5 C26 C25 C24 -0.1(5)
N5 C26 C27 N6 -0.3(6)
N6 C28 C29 C30 -176.8(5)
N6 C28 C35 N7 -2.8(6)
N6 C28 C35 C34 177.3(4)
N13 C64 C65 C66 3.4(12)
Rb1 C38 C39 C40 -66.7(3)
Rb1 C38 C37 C36 -114.9(5)
Rb1 C38 C37 N8 69.6(3)
Rb1 C39 C40 N8 -71.9(3)
Rb1 C39 C40 C41 106.1(5)
Rb1 C58 N11 C54 -159.9(7)
Rb1 C63 N12 C59 163.2(9)
Rb1 N1 C1 C2 -85.0(4)
Rb1 N1 C1 C41 94.2(4)
Rb1 N1 C4 C3 76.2(4)
Rb1 N1 C4 C5 -105.7(4)
Rb1 N8 C37 C36 106.8(4)
Rb1 N8 C37 C38 -77.3(3)
Rb1 N8 C40 C39 78.5(3)
Rb1 N8 C40 C41 -99.8(4)
Rb1 O2 U1 N1 -40.32(14)
Rb1 O2 U1 N7 93.55(14)
Rb1 O2 U1 N8 29.01(14)
Rb1 O2 U1 N9 171.82(15)
Rb1 O2 U1 N2 -104.74(15)
Rb1 C1 C2 C3 -79.3(4)
Rb1 C1 C41 C40 19.9(3)
Rb1 C1 C41 C42 -101.4(3)
Rb1 C1 C41 C43 138.7(3)
Rb1 C2 C3 C4 -65.7(4)
Rb1 C4 C5 N2 -75.0(5)
Rb1 C40 C41 C1 -21.5(3)
Rb1 C40 C41 C42 100.1(3)
Rb1 C40 C41 C43 -139.7(3)
U1 N1 C1 C2 -151.6(3)
U1 N1 C1 C41 27.6(6)
U1 N1 C1 Rb1 -66.6(3)
U1 N1 C4 C3 158.2(3)
U1 N1 C4 C5 -23.7(5)
U1 N1 C4 Rb1 82.00(18)
U1 N7 C35 C28 71.3(5)
U1 N7 C35 C34 -108.7(4)
U1 N8 C37 C36 22.7(5)
U1 N8 C37 C38 -161.3(3)
U1 N8 C37 Rb1 -84.04(17)
U1 N8 C40 C39 155.0(3)
U1 N8 C40 C41 -23.3(6)
U1 N8 C40 Rb1 76.5(3)
U1 N9 C44 C45 -174.5(6)
C74 C75 C76 C77 2.5(11)
C75 C76 C77 C78 0.2(11)
C77 C78 N15 C74 4.7(13)
